data_1514162
loop_
_publ_author_name
'McKellar, Scott C.'
'Graham, Alexander J.'
'Allan, David R.'
'Mohideen, M Infas H'
'Morris, Russell E.'
'Moggach, Stephen A.'

_publ_section_title
;
 The effect of pressure on the post-synthetic modification of a nanoporous
 metal-organic framework.
;
_journal_issue 8
_journal_name_full Nanoscale
_journal_page_first 4163
_journal_page_last 4173
_journal_paper_doi 10.1039/c3nr04161a
_journal_volume 6
_journal_year 2014
_chemical_formula_moiety 'C30 H24 Cu3 O21 .4(CH3CHO)'
_chemical_formula_sum 'C38 H40 Cu3 O25'
_chemical_formula_weight 1087.34
_space_group_IT_number 164
_symmetry_cell_setting trigonal
_symmetry_space_group_name_Hall '-P 3 2"'
_symmetry_space_group_name_H-M 'P -3 m 1'
_atom_sites_solution_hydrogens difmap
_atom_sites_solution_primary direct
_audit_creation_date 13-04-29
_audit_creation_method CRYSTALS_ver_14.40
_cell_angle_alpha 90
_cell_angle_beta 90
_cell_angle_gamma 120
_cell_formula_units_Z 2
_cell_length_a 18.5420(12)
_cell_length_b 18.5420(12)
_cell_length_c 6.8114(5)
_cell_measurement_reflns_used 1291
_cell_measurement_temperature 300
_cell_measurement_theta_max 22
_cell_measurement_theta_min 3
_cell_volume 2028.1(2)
_computing_cell_refinement 'Apex2 (Bruker AXS, 2006)'
_computing_data_collection 'Apex2 (Bruker AXS, 2006)'
_computing_data_reduction 'Apex2 (Bruker AXS, 2006)'
_computing_molecular_graphics 'CAMERON (Watkin et al., 1996)'
_computing_publication_material 'CRYSTALS (Betteridge et al., 2003)'
_computing_structure_refinement 'CRYSTALS (Betteridge et al., 2003)'
_computing_structure_solution 'SIR92 (Altomare et al., 1994)'
_diffrn_ambient_pressure 0.7
_diffrn_ambient_temperature 300
_diffrn_measured_fraction_theta_full 0.781
_diffrn_measured_fraction_theta_max 0.730
_diffrn_measurement_device Area
_diffrn_measurement_device_type 'Bruker Kappa Apex2'
_diffrn_measurement_method \w
_diffrn_radiation_monochromator graphite
_diffrn_radiation_type 'Mo K\a'
_diffrn_radiation_wavelength 0.71073
_diffrn_reflns_av_R_equivalents 0.196
_diffrn_reflns_limit_h_max 0
_diffrn_reflns_limit_h_min -15
_diffrn_reflns_limit_k_max 18
_diffrn_reflns_limit_k_min 0
_diffrn_reflns_limit_l_max 7
_diffrn_reflns_limit_l_min 0
_diffrn_reflns_number 7350
_diffrn_reflns_theta_full 17.529
_diffrn_reflns_theta_max 23.372
_diffrn_reflns_theta_min 3.249
_diffrn_standards_number 0
_exptl_absorpt_coefficient_mu 1.66
_exptl_absorpt_correction_T_max 0.95
_exptl_absorpt_correction_T_min 0.64
_exptl_absorpt_correction_type multi-scan
_exptl_absorpt_process_details 'SADABS (Siemens, 1996)'
_exptl_crystal_colour blue
_exptl_crystal_density_diffrn 1.781
_exptl_crystal_density_method 'not measured'
_exptl_crystal_description rod
_exptl_crystal_F_000 1110.00
_exptl_crystal_size_max 0.100
_exptl_crystal_size_mid 0.040
_exptl_crystal_size_min 0.030
_platon_squeeze_details
;
See above for details.
;
_refine_diff_density_max 0.74
_refine_diff_density_min -0.93
_refine_ls_extinction_method None
_refine_ls_goodness_of_fit_ref 1.0948
_refine_ls_hydrogen_treatment noref
_refine_ls_matrix_type full
_refine_ls_number_parameters 47
_refine_ls_number_reflns 440
_refine_ls_number_restraints 53
_refine_ls_R_factor_all 0.1840
_refine_ls_R_factor_gt 0.0939
_refine_ls_shift/su_max 0.0005826
_refine_ls_shift/su_mean 0.0000638
_refine_ls_structure_factor_coef F
_refine_ls_weighting_details
;
 Method, part 1, Chebychev polynomial, (Watkin, 1994, Prince, 1982) 
 [weight] = 1.0/[A~0~*T~0~(x)+A~1~*T~1~(x) ... +A~n-1~]*T~n-1~(x)] 
 where A~i~ are the Chebychev coefficients listed below and x= Fcalc/Fmax 
 Method = Robust Weighting (Prince, 1982) 
 W = [weight] * [1-(deltaF/6*sigmaF)^2^]^2^ 
 A~i~ are: 
 0.936 0.231 0.432 
;
_refine_ls_weighting_scheme calc
_refine_ls_wR_factor_all 0.1799
_refine_ls_wR_factor_gt 0.1018
_refine_ls_wR_factor_ref 0.1018
_reflns_limit_h_max 0
_reflns_limit_h_min -15
_reflns_limit_k_max 18
_reflns_limit_k_min 0
_reflns_limit_l_max 7
_reflns_limit_l_min 0
_reflns_number_gt 440
_reflns_number_total 803
_reflns_threshold_expression I>2.0\s(I)
_oxford_diffrn_Wilson_B_factor 2.01
_oxford_diffrn_Wilson_scale 65.34
_oxford_refine_ls_r_factor_ref 0.0939
_oxford_refine_ls_scale 0.1423(14)
_oxford_reflns_number_all 797
_oxford_reflns_threshold_expression_ref I>2.0\s(I)
_oxford_structure_analysis_title 'ST2039 in P-3m1'
_cod_data_source_file c3nr04161a2.cif
_cod_data_source_block ST1013
_cod_original_sg_symbol_Hall '-P 3 2'
_cod_original_sg_symbol_H-M 'P -3 m 1 '
_cod_original_formula_sum 'C38.00 H40 Cu3 O25'
_cod_database_code 1514162

loop_
_symmetry_equiv_pos_as_xyz
x,y,z
-x,-y,-z
-y,x-y,z
y,-x+y,-z
-x+y,-x,z
x-y,x,-z
-x+y,y,z
x-y,-y,-z
x,x-y,z
-x,-x+y,-z
-y,-x,z
y,x,-z

loop_
_atom_site_label
_atom_site_type_symbol
_atom_site_fract_x
_atom_site_fract_y
_atom_site_fract_z
_atom_site_U_iso_or_equiv
_atom_site_occupancy
_atom_site_adp_type
_atom_site_refinement_flags_posn
_atom_site_refinement_flags_adp
Cu1 Cu 0.47635(9) 0.52365(9) 0.1560(3) 0.0263 1.0000 Uani DS T
O1 O 0.4404(7) 0.4104(7) 0.2493(12) 0.045(2) 1.0000 Uiso D U
O2 O 0.4816(7) 0.3720(7) -0.0172(14) 0.046(2) 1.0000 Uiso D U
O3 O 0.4387(5) 0.5613(5) 0.4178(19) 0.050(5) 1.0000 Uiso DS .
O4 O 0.2924(6) 0.0860(7) 0.7717(14) 0.058(2) 1.0000 Uiso D U
C1 C 0.4502(6) 0.3585(8) 0.1518(16) 0.0460(19) 1.0000 Uiso D U
C2 C 0.4239(6) 0.2761(8) 0.2438(15) 0.0464(19) 1.0000 Uiso D U
C3 C 0.3823(7) 0.2554(9) 0.4240(18) 0.048(2) 1.0000 Uiso D U
C4 C 0.3582(7) 0.1791(4) 0.510(2) 0.051(2) 1.0000 Uiso DS U
C5 C 0.4420(7) 0.2210(4) 0.153(2) 0.046(2) 1.0000 Uiso DS U
C6 C 0.3130(7) 0.1565(4) 0.698(2) 0.054(2) 1.0000 Uiso DS U
C7 C 0.2488(9) 0.0563(13) 0.951(3) 0.058(3) 0.5000 Uiso D U
H31 H 0.3781 0.2971 0.4982 0.0596 1.0000 Uiso . .
H51 H 0.4698 0.2349 0.0328 0.0579 1.0000 Uiso . .
H71 H 0.2382 0.0000 1.0000 0.0660 1.0000 Uiso D .
H72 H 0.2790 0.0918 1.0610 0.0660 0.5000 Uiso D .
H73 H 0.1951 0.0528 0.9486 0.0660 0.5000 Uiso D .

loop_
_atom_site_aniso_label
_atom_site_aniso_U_11
_atom_site_aniso_U_22
_atom_site_aniso_U_33
_atom_site_aniso_U_23
_atom_site_aniso_U_13
_atom_site_aniso_U_12
Cu1 0.0235(15) 0.0235(15) 0.0356(13) 0.0002(6) -0.0002(6) 0.0145(17)

loop_
_atom_type_symbol
_atom_type_scat_dispersion_real
_atom_type_scat_dispersion_imag
_atom_type_scat_Cromer_Mann_a1
_atom_type_scat_Cromer_Mann_b1
_atom_type_scat_Cromer_Mann_a2
_atom_type_scat_Cromer_Mann_b2
_atom_type_scat_Cromer_Mann_a3
_atom_type_scat_Cromer_Mann_b3
_atom_type_scat_Cromer_Mann_a4
_atom_type_scat_Cromer_Mann_b4
_atom_type_scat_Cromer_Mann_c
_atom_type_scat_source
C 0.0033 0.0016 2.3100 20.8439 1.0200 10.2075 1.5886 0.5687 0.8650 51.6512 0.2156 'International Tables Vol C 4.2.6.8 and 6.1.1.4'
H 0.0000 0.0000 0.4930 10.5109 0.3229 26.1257 0.1402 3.1424 0.0408 57.7998 0.0030 'International Tables Vol C 4.2.6.8 and 6.1.1.4'
O 0.0106 0.0060 3.0485 13.2771 2.2868 5.7011 1.5463 0.3239 0.8670 32.9089 0.2508 'International Tables Vol C 4.2.6.8 and 6.1.1.4'
Cu 0.3201 1.2651 13.3380 3.5828 7.1676 0.2470 5.6158 11.3966 1.6735 64.8126 1.1910 'International Tables Vol C 4.2.6.8 and 6.1.1.4'

loop_
_geom_angle_atom_site_label_1
_geom_angle_site_symmetry_1
_geom_angle_atom_site_label_2
_geom_angle_atom_site_label_3
_geom_angle_site_symmetry_3
_geom_angle
_geom_angle_publ_flag
O1 11_665 Cu1 O2 2_665 89.5(5) yes
O1 11_665 Cu1 O2 12_555 168.4(4) yes
O2 2_665 Cu1 O2 12_555 89.2(7) yes
O1 11_665 Cu1 Cu1 2_665 84.0(3) yes
O2 2_665 Cu1 Cu1 2_665 84.4(3) yes
O2 12_555 Cu1 Cu1 2_665 84.4(3) yes
O1 11_665 Cu1 O1 . 89.5(6) yes
O2 2_665 Cu1 O1 . 168.4(4) yes
O2 12_555 Cu1 O1 . 89.5(5) yes
Cu1 2_665 Cu1 O1 . 84.0(3) yes
O1 11_665 Cu1 O3 . 95.0(4) yes
O2 2_665 Cu1 O3 . 96.6(4) yes
O2 12_555 Cu1 O3 . 96.6(4) yes
Cu1 2_665 Cu1 O3 . 178.5(4) yes
O1 . Cu1 O3 . 95.0(4) yes
Cu1 . O1 C1 . 123.1(7) yes
Cu1 2_665 O2 C1 . 124.2(8) yes
C6 . O4 C7 . 124.3(8) yes
O2 . C1 O1 . 124.3(10) yes
O2 . C1 C2 . 118.0(8) yes
O1 . C1 C2 . 117.7(9) yes
C1 . C2 C3 . 120.3(8) yes
C1 . C2 C5 . 119.8(7) yes
C3 . C2 C5 . 119.9(7) yes
C2 . C3 C4 . 120.3(7) yes
C2 . C3 H31 . 119.8 no
C4 . C3 H31 . 119.2 no
C3 . C4 C3 9_555 119.1(11) yes
C3 . C4 C6 . 120.4(6) yes
C3 9_555 C4 C6 . 120.4(6) yes
C2 9_555 C5 C2 . 120.2(11) yes
C2 9_555 C5 H51 . 119.9 no
C2 . C5 H51 . 119.9 no
C4 . C6 O4 . 118.3(6) yes
C4 . C6 O4 9_555 118.3(6) yes
O4 . C6 O4 9_555 123.2(13) yes
O4 . C7 H71 . 117.5 no
O4 . C7 H72 . 112.3 no
H71 . C7 H72 . 101.2 no
O4 . C7 H73 . 112.2 no
H71 . C7 H73 . 105.8 no
H72 . C7 H73 . 106.7 no
C7 8_557 H71 C7 . 142.8 no

loop_
_geom_bond_atom_site_label_1
_geom_bond_atom_site_label_2
_geom_bond_site_symmetry_2
_geom_bond_distance
_geom_bond_publ_flag
Cu1 O1 11_665 1.965(11) yes
Cu1 O2 2_665 1.933(11) yes
Cu1 O2 12_555 1.933(11) yes
Cu1 Cu1 2_665 2.612(5) yes
Cu1 O1 . 1.965(11) yes
Cu1 O3 . 2.154(15) yes
O1 C1 . 1.253(15) yes
O2 C1 . 1.257(15) yes
O4 C6 . 1.268(13) yes
O4 C7 . 1.42(3) yes
C1 C2 . 1.490(16) yes
C2 C3 . 1.398(17) yes
C2 C5 . 1.373(15) yes
C3 C4 . 1.382(17) yes
C3 H31 . 0.959 no
C4 C6 . 1.47(2) yes
C5 H51 . 0.931 no
C7 H71 . 1.017 no
C7 H72 . 0.968 no
C7 H73 . 0.966 no

loop_
_geom_hbond_atom_site_label_D
_geom_hbond_site_symmetry_D
_geom_hbond_atom_site_label_H
_geom_hbond_atom_site_label_A
_geom_hbond_site_symmetry_A
_geom_hbond_angle_DHA
_geom_hbond_distance_DH
_geom_hbond_distance_HA
_geom_hbond_distance_DA
_geom_hbond_publ_flag
C7 . H71 O4 8_557 149.6(14) 1.017 2.090 3.012(19) yes
C7 8_557 H71 O4 . 149.6(14) 1.017 2.090 3.012(19) yes
C7 . H71 C7 8_557 142.8(19) 1.017 1.017 1.927(19) yes

loop_
_platon_squeeze_void_nr
_platon_squeeze_void_average_x
_platon_squeeze_void_average_y
_platon_squeeze_void_average_z
_platon_squeeze_void_volume
_platon_squeeze_void_count_electrons
_platon_squeeze_void_content
1 0.000 0.000 -0.004 224 98 ' '
2 0.333 0.667 0.003 132 50 ' '
3 0.667 0.333 -0.050 132 50 ' '
